data_4076259
loop_
_publ_author_name
'Sol\'e, Daniel'
'Vallverd\'u, Llu\'is'
'Solans, Xavier'
'Font-Bardia, Merc\`e'
'Bonjoch, Josep'

_publ_section_title
;
 Synthesis and Reactivity of Four-Membered Azapalladacycles Derived
 fromN,N-Dialkyl-2-iodoanilines:&#x00A0; Insertion Reactions of Carbenes
 into the Carbon&#x2212;Palladium Bond
;
_journal_issue 6
_journal_name_full Organometallics
_journal_page_first 1438
_journal_paper_doi 10.1021/om034270c
_journal_volume 23
_journal_year 2004
_chemical_formula_sum 'C36 H35 I N O2 P Pd'
_chemical_formula_weight 777.92
_chemical_name_systematic
;
 ?
;
_space_group_IT_number 14
_symmetry_cell_setting monoclinic
_symmetry_space_group_name_Hall '-P 2ybc'
_symmetry_space_group_name_H-M 'P 1 21/c 1'
_atom_sites_solution_hydrogens geom
_atom_sites_solution_primary direct
_atom_sites_solution_secondary difmap
_audit_creation_method SHELXL-97
_cell_angle_alpha 90.00
_cell_angle_beta 121.688(3)
_cell_angle_gamma 90.00
_cell_formula_units_Z 4
_cell_length_a 16.9770(10)
_cell_length_b 10.1480(10)
_cell_length_c 21.7403(8)
_cell_measurement_reflns_used 18630
_cell_measurement_temperature 293(2)
_cell_measurement_theta_max 31
_cell_measurement_theta_min 3
_cell_volume 3187.1(4)
_computing_structure_refinement 'SHELXL-97 (Sheldrick, 1997)'
_computing_structure_solution 'SHELXS-97 (Sheldrick, 1990)'
_diffrn_ambient_temperature 293(2)
_diffrn_measured_fraction_theta_full 0.746
_diffrn_measured_fraction_theta_max 0.746
_diffrn_radiation_monochromator graphite
_diffrn_radiation_source 'fine-focus sealed tube'
_diffrn_radiation_type MoK\a
_diffrn_radiation_wavelength 0.71069
_diffrn_reflns_av_R_equivalents 0.0219
_diffrn_reflns_av_sigmaI/netI 0.0179
_diffrn_reflns_limit_h_max 24
_diffrn_reflns_limit_h_min 0
_diffrn_reflns_limit_k_max 0
_diffrn_reflns_limit_k_min -14
_diffrn_reflns_limit_l_max 26
_diffrn_reflns_limit_l_min -31
_diffrn_reflns_number 20290
_diffrn_reflns_theta_full 31.59
_diffrn_reflns_theta_max 31.59
_diffrn_reflns_theta_min 1.89
_exptl_absorpt_coefficient_mu 1.634
_exptl_crystal_density_diffrn 1.621
_exptl_crystal_density_method 'not measured'
_exptl_crystal_F_000 1552
_exptl_crystal_size_max 0.2
_exptl_crystal_size_mid 0.1
_exptl_crystal_size_min 0.1
_refine_diff_density_max 0.922
_refine_diff_density_min -0.651
_refine_diff_density_rms 0.338
_refine_ls_extinction_expression Fc
_refine_ls_extinction_method none
_refine_ls_goodness_of_fit_ref 1.221
_refine_ls_hydrogen_treatment mixed
_refine_ls_matrix_type full
_refine_ls_number_parameters 399
_refine_ls_number_reflns 8363
_refine_ls_number_restraints 0
_refine_ls_restrained_S_all 1.221
_refine_ls_R_factor_all 0.0435
_refine_ls_R_factor_gt 0.0338
_refine_ls_shift/su_max 0.001
_refine_ls_shift/su_mean 0.000
_refine_ls_structure_factor_coef Fsqd
_refine_ls_weighting_details 'w=1/[\s^2^(Fo^2^)+(0.0456P)^2^+4.9889P] where P=(Fo^2^+2Fc^2^)/3'
_refine_ls_weighting_scheme calc
_refine_ls_wR_factor_gt 0.0917
_refine_ls_wR_factor_ref 0.1097
_reflns_number_gt 7481
_reflns_number_total 8363
_reflns_threshold_expression >2sigma(I)
_cod_data_source_file om034270csi20040114_041317.cif
_cod_data_source_block 9b
_cod_depositor_comments
;
The following automatic conversions were performed:

'_symmetry_cell_setting' value 'Monoclinic' changed to 'monoclinic'
according to /home/saulius/struct/CIF-dictionaries/cif_core.dic
dictionary named 'cif_core.dic' version 2.4.1 from 2010-06-29.

Automatic conversion script
Id: cif_fix_values 1715 2011-07-08 13:25:40Z adriana 

The following automatic conversions were performed:

'_refine_ls_weighting_scheme' value 'calc
w=1/[\s^2^(Fo^2^)+(0.0456P)^2^+4.9889P] where P=(Fo^2^+2Fc^2^)/3' was
changed to 'calc'. New tag '_refine_ls_weighting_details' was
created. The value of the new tag was set to
'w=1/[\s^2^(Fo^2^)+(0.0456P)^2^+4.9889P] where P=(Fo^2^+2Fc^2^)/3'.

Automatic conversion script
Id: cif_fix_values 3143 2015-03-26 13:38:13Z robertas 
;
_cod_original_sg_symbol_H-M P21/c
_cod_database_code 4076259

loop_
_symmetry_equiv_pos_as_xyz
'x, y, z'
'-x, y+1/2, -z+1/2'
'-x, -y, -z'
'x, -y-1/2, z-1/2'

loop_
_atom_site_label
_atom_site_type_symbol
_atom_site_fract_x
_atom_site_fract_y
_atom_site_fract_z
_atom_site_U_iso_or_equiv
_atom_site_adp_type
_atom_site_occupancy
_atom_site_calc_flag
_atom_site_refinement_flags
Pd Pd 0.824244(14) -1.18836(2) 0.055278(10) 0.02457(6) Uani 1 d .
I I 0.908556(17) -1.36749(2) 0.018966(13) 0.04177(8) Uani 1 d .
P P 0.71236(5) -1.15322(8) -0.06141(4) 0.02717(14) Uani 1 d .
O1 O 0.94135(18) -0.9137(3) 0.13598(13) 0.0428(6) Uani 1 d .
O2 O 0.82138(17) -0.8606(2) 0.02660(13) 0.0365(5) Uani 1 d .
N N 0.90707(18) -1.2361(3) 0.16993(13) 0.0279(5) Uani 1 d .
C1 C 0.7237(3) -1.3726(4) 0.1347(3) 0.0490(9) Uani 1 d .
H1 H 0.7298 -1.2881 0.1532 0.059 Uiso 1 calc R
C2 C 0.6380(3) -1.4358(5) 0.1010(3) 0.0630(12) Uani 1 d .
H2 H 0.5870 -1.3926 0.0968 0.076 Uiso 1 calc R
C3 C 0.6279(3) -1.5609(5) 0.0741(3) 0.0585(11) Uani 1 d .
H3 H 0.5707 -1.6029 0.0522 0.070 Uiso 1 calc R
C4 C 0.7023(3) -1.6232(4) 0.0795(2) 0.0536(10) Uani 1 d .
H4 H 0.6959 -1.7081 0.0613 0.064 Uiso 1 calc R
C5 C 0.7876(3) -1.5609(4) 0.1120(2) 0.0444(8) Uani 1 d .
H5 H 0.8376 -1.6042 0.1147 0.053 Uiso 1 calc R
C6 C 0.7996(2) -1.4351(3) 0.14062(18) 0.0361(6) Uani 1 d .
C7 C 0.8965(2) -1.3801(3) 0.18035(17) 0.0346(6) Uani 1 d .
H7 H 0.9232 -1.3956 0.2316 0.042 Uiso 1 calc R
H7A H 0.9328 -1.4298 0.1658 0.042 Uiso 1 calc R
C8 C 1.0081(2) -1.2128(4) 0.20131(19) 0.0390(7) Uani 1 d .
H8 H 1.0299 -1.2687 0.1777 0.047 Uiso 1 calc R
H8A H 1.0414 -1.2324 0.2521 0.047 Uiso 1 calc R
H8B H 1.0180 -1.1222 0.1944 0.047 Uiso 1 calc R
C9 C 0.8767(2) -1.1494(3) 0.20811(16) 0.0309(6) Uani 1 d .
C10 C 0.9050(3) -1.1709(4) 0.28030(18) 0.0445(8) Uani 1 d .
C11 C 0.8740(3) -1.0858(5) 0.31327(19) 0.0502(9) Uani 1 d .
H11 H 0.8907 -1.1008 0.3608 0.060 Uiso 1 calc R
C12 C 0.8193(3) -0.9800(5) 0.2765(2) 0.0481(9) Uani 1 d .
C13 C 0.7938(3) -0.9580(4) 0.20521(19) 0.0381(7) Uani 1 d .
C14 C 0.8216(2) -1.0441(3) 0.17012(15) 0.0286(5) Uani 1 d .
C15 C 0.7948(2) -1.0192(3) 0.09316(14) 0.0268(5) Uani 1 d .
H15 H 0.7302 -0.9912 0.0623 0.032 Uiso 1 calc R
C16 C 0.8609(2) -0.9276(3) 0.08927(15) 0.0288(5) Uani 1 d .
C17 C 0.8832(3) -0.7815(4) 0.0142(2) 0.0425(8) Uani 1 d .
H17 H 0.9286 -0.8375 0.0128 0.051 Uiso 1 calc R
H17A H 0.9157 -0.7179 0.0529 0.051 Uiso 1 calc R
C18 C 0.8259(3) -0.7126(4) -0.0561(2) 0.0506(9) Uani 1 d .
H18 H 0.8651 -0.6596 -0.0657 0.061 Uiso 1 calc R
H18A H 0.7815 -0.6572 -0.0541 0.061 Uiso 1 calc R
H18B H 0.7941 -0.7764 -0.0940 0.061 Uiso 1 calc R
C19 C 0.7419(2) -1.0608(3) -0.11849(16) 0.0332(6) Uani 1 d .
C20 C 0.8325(3) -1.0586(4) -0.1017(2) 0.0426(8) Uani 1 d .
H20 H 0.8786 -1.0996 -0.0598 0.051 Uiso 1 calc R
C21 C 0.8550(4) -0.9955(5) -0.1470(3) 0.0597(12) Uani 1 d .
H21 H 0.9159 -0.9955 -0.1359 0.072 Uiso 1 calc R
C22 C 0.7875(4) -0.9331(5) -0.2084(3) 0.0600(12) Uani 1 d .
C23 C 0.6975(4) -0.9335(5) -0.2251(2) 0.0594(12) Uani 1 d .
H23 H 0.6522 -0.8902 -0.2664 0.071 Uiso 1 calc R
C24 C 0.6733(3) -0.9984(4) -0.18081(19) 0.0469(9) Uani 1 d .
C25 C 0.6657(2) -1.3090(3) -0.10880(17) 0.0355(6) Uani 1 d .
C26 C 0.6397(3) -1.3289(5) -0.1801(2) 0.0544(10) Uani 1 d .
H26 H 0.6481 -1.2622 -0.2055 0.065 Uiso 1 calc R
C27 C 0.6008(4) -1.4485(6) -0.2140(3) 0.0708(15) Uani 1 d .
H27 H 0.5851 -1.4618 -0.2615 0.085 Uiso 1 calc R
C28 C 0.5856(4) -1.5462(5) -0.1785(3) 0.0691(15) Uani 1 d .
H28 H 0.5586 -1.6252 -0.2018 0.083 Uiso 1 calc R
C29 C 0.6107(4) -1.5269(5) -0.1078(3) 0.0605(12) Uani 1 d .
H29 H 0.5999 -1.5931 -0.0835 0.073 Uiso 1 calc R
C30 C 0.6517(3) -1.4105(4) -0.0726(2) 0.0460(8) Uani 1 d .
H30 H 0.6700 -1.3999 -0.0243 0.055 Uiso 1 calc R
C31 C 0.6078(2) -1.0713(3) -0.07575(15) 0.0306(6) Uani 1 d .
C32 C 0.6039(2) -0.9352(4) -0.0716(2) 0.0401(7) Uani 1 d .
H32 H 0.6543 -0.8846 -0.0632 0.048 Uiso 1 calc R
C33 C 0.5262(3) -0.8736(5) -0.0797(3) 0.0533(10) Uani 1 d .
H33 H 0.5248 -0.7823 -0.0768 0.064 Uiso 1 calc R
C34 C 0.4509(3) -0.9477(5) -0.0922(3) 0.0555(10) Uani 1 d .
H34 H 0.3983 -0.9064 -0.0984 0.067 Uiso 1 calc R
C35 C 0.4541(3) -1.0806(5) -0.0954(3) 0.0590(12) Uani 1 d .
H35 H 0.4039 -1.1304 -0.1028 0.071 Uiso 1 calc R
C36 C 0.5314(3) -1.1436(4) -0.0876(2) 0.0461(9) Uani 1 d .
H36 H 0.5320 -1.2350 -0.0904 0.055 Uiso 1 calc R
H10 H 0.946(3) -1.245(5) 0.307(3) 0.048(12) Uiso 1 d .
H12 H 0.796(3) -0.916(5) 0.295(3) 0.052(13) Uiso 1 d .
H13 H 0.762(3) -0.885(4) 0.183(2) 0.030(9) Uiso 1 d .
H22 H 0.799(4) -0.887(6) -0.244(3) 0.068(16) Uiso 1 d .
H24 H 0.606(4) -0.989(5) -0.191(3) 0.060(14) Uiso 1 d .

loop_
_atom_site_aniso_label
_atom_site_aniso_U_11
_atom_site_aniso_U_22
_atom_site_aniso_U_33
_atom_site_aniso_U_23
_atom_site_aniso_U_13
_atom_site_aniso_U_12
Pd 0.02337(12) 0.02706(12) 0.02055(9) 0.00002(7) 0.00966(8) 0.00002(7)
I 0.04613(15) 0.04209(14) 0.03995(12) -0.00125(8) 0.02459(11) 0.00989(9)
P 0.0251(4) 0.0329(4) 0.0215(3) -0.0004(2) 0.0108(3) -0.0026(3)
O1 0.0333(14) 0.0491(15) 0.0321(11) 0.0033(10) 0.0076(10) -0.0112(10)
O2 0.0318(12) 0.0401(13) 0.0315(10) 0.0076(9) 0.0124(9) -0.0059(9)
N 0.0284(12) 0.0275(12) 0.0252(10) 0.0018(8) 0.0123(9) 0.0012(8)
C1 0.039(2) 0.0352(19) 0.068(3) -0.0046(16) 0.025(2) -0.0008(13)
C2 0.039(2) 0.056(3) 0.083(3) 0.007(2) 0.025(2) -0.0006(18)
C3 0.052(3) 0.053(3) 0.061(2) 0.002(2) 0.023(2) -0.0164(19)
C4 0.061(3) 0.043(2) 0.051(2) -0.0030(16) 0.025(2) -0.0105(17)
C5 0.052(2) 0.0382(19) 0.0420(17) -0.0015(14) 0.0241(17) -0.0008(15)
C6 0.0382(18) 0.0326(16) 0.0330(14) 0.0062(11) 0.0155(13) -0.0019(12)
C7 0.0384(18) 0.0307(15) 0.0306(13) 0.0073(11) 0.0152(13) 0.0052(11)
C8 0.0275(16) 0.049(2) 0.0329(14) -0.0019(13) 0.0107(13) -0.0015(12)
C9 0.0322(15) 0.0328(15) 0.0256(12) -0.0021(10) 0.0137(11) -0.0027(11)
C10 0.051(2) 0.053(2) 0.0249(13) 0.0055(13) 0.0167(15) 0.0031(16)
C11 0.065(3) 0.060(2) 0.0280(14) -0.0019(15) 0.0257(17) -0.0037(19)
C12 0.056(2) 0.059(2) 0.0389(17) -0.0104(16) 0.0312(18) -0.0019(18)
C13 0.0388(18) 0.0395(18) 0.0361(15) -0.0032(13) 0.0198(14) 0.0041(13)
C14 0.0264(14) 0.0335(15) 0.0236(11) -0.0017(10) 0.0116(11) -0.0025(10)
C15 0.0237(13) 0.0301(14) 0.0228(11) -0.0002(9) 0.0097(10) 0.0009(9)
C16 0.0292(15) 0.0280(14) 0.0257(11) -0.0011(10) 0.0120(11) -0.0004(10)
C17 0.0415(19) 0.046(2) 0.0400(17) 0.0048(14) 0.0210(15) -0.0099(14)
C18 0.065(3) 0.041(2) 0.0434(19) 0.0088(15) 0.0271(19) -0.0066(17)
C19 0.0357(16) 0.0396(17) 0.0267(12) 0.0003(11) 0.0181(12) -0.0042(12)
C20 0.042(2) 0.046(2) 0.0495(19) 0.0085(15) 0.0309(17) 0.0046(14)
C21 0.064(3) 0.065(3) 0.079(3) 0.012(2) 0.057(3) 0.003(2)
C22 0.080(3) 0.068(3) 0.052(2) 0.007(2) 0.048(3) -0.004(2)
C23 0.069(3) 0.075(3) 0.0352(18) 0.0155(18) 0.028(2) 0.002(2)
C24 0.046(2) 0.059(2) 0.0309(15) 0.0098(15) 0.0171(15) -0.0043(16)
C25 0.0287(16) 0.0410(18) 0.0284(13) -0.0060(11) 0.0091(12) -0.0028(11)
C26 0.065(3) 0.059(3) 0.0318(16) -0.0106(16) 0.0209(18) -0.009(2)
C27 0.076(4) 0.070(3) 0.045(2) -0.029(2) 0.017(2) -0.012(3)
C28 0.060(3) 0.049(3) 0.064(3) -0.022(2) 0.009(2) -0.010(2)
C29 0.058(3) 0.045(2) 0.059(2) -0.0020(19) 0.018(2) -0.0147(19)
C30 0.048(2) 0.042(2) 0.0382(16) -0.0030(14) 0.0161(16) -0.0105(15)
C31 0.0226(14) 0.0404(16) 0.0241(11) 0.0025(10) 0.0091(11) -0.0007(10)
C32 0.0242(16) 0.0419(18) 0.0458(17) -0.0007(14) 0.0125(14) -0.0003(12)
C33 0.038(2) 0.049(2) 0.066(3) -0.0023(19) 0.023(2) 0.0078(15)
C34 0.038(2) 0.064(3) 0.067(3) 0.008(2) 0.029(2) 0.0132(18)
C35 0.034(2) 0.065(3) 0.083(3) 0.011(2) 0.034(2) -0.0018(17)
C36 0.037(2) 0.046(2) 0.061(2) 0.0080(17) 0.0295(19) -0.0020(14)

loop_
_atom_type_symbol
_atom_type_description
_atom_type_scat_dispersion_real
_atom_type_scat_dispersion_imag
_atom_type_scat_source
C C 0.0033 0.0016 'International Tables Vol C Tables 4.2.6.8 and 6.1.1.4'
H H 0.0000 0.0000 'International Tables Vol C Tables 4.2.6.8 and 6.1.1.4'
N N 0.0061 0.0033 'International Tables Vol C Tables 4.2.6.8 and 6.1.1.4'
O O 0.0106 0.0060 'International Tables Vol C Tables 4.2.6.8 and 6.1.1.4'
P P 0.1023 0.0942 'International Tables Vol C Tables 4.2.6.8 and 6.1.1.4'
I I -0.4742 1.8119 'International Tables Vol C Tables 4.2.6.8 and 6.1.1.4'
Pd Pd -0.9988 1.0072 'International Tables Vol C Tables 4.2.6.8 and 6.1.1.4'

loop_
_geom_angle_atom_site_label_1
_geom_angle_atom_site_label_2
_geom_angle_atom_site_label_3
_geom_angle
C15 Pd N 82.83(10)
C15 Pd P 94.55(8)
N Pd P 167.54(7)
C15 Pd I 163.02(8)
N Pd I 93.59(7)
P Pd I 92.32(2)
C19 P C25 104.72(15)
C19 P C31 103.82(15)
C25 P C31 101.69(15)
C19 P Pd 118.40(11)
C25 P Pd 110.90(11)
C31 P Pd 115.50(10)
C16 O2 C17 116.2(3)
C9 N C8 107.7(2)
C9 N C7 113.0(2)
C8 N C7 106.5(2)
C9 N Pd 107.73(18)
C8 N Pd 112.53(19)
C7 N Pd 109.41(18)
C6 C1 C2 120.2(4)
C6 C1 H1 119.9
C2 C1 H1 119.9
C3 C2 C1 120.8(5)
C3 C2 H2 119.6
C1 C2 H2 119.6
C4 C3 C2 119.4(4)
C4 C3 H3 120.3
C2 C3 H3 120.3
C3 C4 C5 120.4(4)
C3 C4 H4 119.8
C5 C4 H4 119.8
C4 C5 C6 121.1(4)
C4 C5 H5 119.4
C6 C5 H5 119.4
C1 C6 C5 118.1(3)
C1 C6 C7 124.5(3)
C5 C6 C7 117.2(3)
N C7 C6 117.0(3)
N C7 H7 108.0
C6 C7 H7 108.0
N C7 H7A 108.0
C6 C7 H7A 108.0
H7 C7 H7A 107.3
N C8 H8 109.5
N C8 H8A 109.5
H8 C8 H8A 109.5
N C8 H8B 109.5
H8 C8 H8B 109.5
H8A C8 H8B 109.5
C14 C9 C10 121.4(3)
C14 C9 N 117.0(3)
C10 C9 N 121.5(3)
C11 C10 C9 118.8(4)
C11 C10 H10 121(3)
C9 C10 H10 121(3)
C12 C11 C10 120.8(3)
C12 C11 H11 119.6
C10 C11 H11 119.6
C11 C12 C13 119.6(4)
C11 C12 H12 126(3)
C13 C12 H12 114(3)
C12 C13 C14 120.8(3)
C12 C13 H13 119(3)
C14 C13 H13 120(3)
C9 C14 C13 118.5(3)
C9 C14 C15 120.8(3)
C13 C14 C15 120.7(3)
C16 C15 C14 111.7(2)
C16 C15 Pd 98.50(18)
C14 C15 Pd 107.86(19)
C16 C15 H15 112.6
C14 C15 H15 112.6
Pd C15 H15 112.6
O1 C16 O2 122.3(3)
O1 C16 C15 125.2(3)
O2 C16 C15 112.5(2)
O2 C17 C18 107.7(3)
O2 C17 H17 110.2
C18 C17 H17 110.2
O2 C17 H17A 110.2
C18 C17 H17A 110.2
H17 C17 H17A 108.5
C17 C18 H18 109.5
C17 C18 H18A 109.5
H18 C18 H18A 109.5
C17 C18 H18B 109.5
H18 C18 H18B 109.5
H18A C18 H18B 109.5
C20 C19 C24 119.7(3)
C20 C19 P 119.6(3)
C24 C19 P 120.6(3)
C19 C20 C21 120.2(4)
C19 C20 H20 119.9
C21 C20 H20 119.9
C22 C21 C20 120.2(4)
C22 C21 H21 119.9
C20 C21 H21 119.9
C23 C22 C21 120.0(4)
C23 C22 H22 116(3)
C21 C22 H22 124(3)
C22 C23 C24 120.6(4)
C22 C23 H23 119.7
C24 C23 H23 119.7
C19 C24 C23 119.3(4)
C19 C24 H24 120(3)
C23 C24 H24 120(3)
C26 C25 C30 118.5(3)
C26 C25 P 123.2(3)
C30 C25 P 118.3(3)
C25 C26 C27 120.2(5)
C25 C26 H26 119.9
C27 C26 H26 119.9
C28 C27 C26 120.8(4)
C28 C27 H27 119.6
C26 C27 H27 119.6
C27 C28 C29 119.4(4)
C27 C28 H28 120.3
C29 C28 H28 120.3
C28 C29 C30 120.8(5)
C28 C29 H29 119.6
C30 C29 H29 119.6
C29 C30 C25 120.4(4)
C29 C30 H30 119.8
C25 C30 H30 119.8
C32 C31 C36 117.7(3)
C32 C31 P 121.0(2)
C36 C31 P 121.2(3)
C33 C32 C31 121.1(3)
C33 C32 H32 119.5
C31 C32 H32 119.5
C34 C33 C32 120.1(4)
C34 C33 H33 120.0
C32 C33 H33 120.0
C35 C34 C33 119.6(4)
C35 C34 H34 120.2
C33 C34 H34 120.2
C34 C35 C36 121.0(4)
C34 C35 H35 119.5
C36 C35 H35 119.5
C35 C36 C31 120.6(4)
C35 C36 H36 119.7
C31 C36 H36 119.7

loop_
_geom_bond_atom_site_label_1
_geom_bond_atom_site_label_2
_geom_bond_distance
Pd C15 2.075(3)
Pd N 2.178(2)
Pd P 2.2601(8)
Pd I 2.6765(3)
P C19 1.823(3)
P C25 1.825(3)
P C31 1.832(3)
O1 C16 1.208(4)
O2 C16 1.345(4)
O2 C17 1.454(4)
N C9 1.476(4)
N C8 1.495(4)
N C7 1.503(4)
C1 C6 1.381(5)
C1 C2 1.396(6)
C1 H1 0.9300
C2 C3 1.371(7)
C2 H2 0.9300
C3 C4 1.361(7)
C3 H3 0.9300
C4 C5 1.386(6)
C4 H4 0.9300
C5 C6 1.387(5)
C5 H5 0.9300
C6 C7 1.507(5)
C7 H7 0.9700
C7 H7A 0.9700
C8 H8 0.9600
C8 H8A 0.9600
C8 H8B 0.9600
C9 C14 1.374(4)
C9 C10 1.397(4)
C10 C11 1.390(6)
C10 H10 0.98(5)
C11 C12 1.368(6)
C11 H11 0.9300
C12 C13 1.392(5)
C12 H12 0.95(5)
C13 C14 1.395(4)
C13 H13 0.89(4)
C14 C15 1.507(4)
C15 C16 1.493(4)
C15 H15 0.9800
C17 C18 1.487(5)
C17 H17 0.9700
C17 H17A 0.9700
C18 H18 0.9600
C18 H18A 0.9600
C18 H18B 0.9600
C19 C20 1.382(5)
C19 C24 1.391(5)
C20 C21 1.387(5)
C20 H20 0.9300
C21 C22 1.375(7)
C21 H21 0.9300
C22 C23 1.372(7)
C22 H22 1.00(6)
C23 C24 1.394(5)
C23 H23 0.9300
C24 H24 1.05(5)
C25 C26 1.386(5)
C25 C30 1.391(5)
C26 C27 1.393(6)
C26 H26 0.9300
C27 C28 1.362(8)
C27 H27 0.9300
C28 C29 1.375(7)
C28 H28 0.9300
C29 C30 1.381(6)
C29 H29 0.9300
C30 H30 0.9300
C31 C32 1.388(5)
C31 C36 1.392(5)
C32 C33 1.384(5)
C32 H32 0.9300
C33 C34 1.382(6)
C33 H33 0.9300
C34 C35 1.353(7)
C34 H34 0.9300
C35 C36 1.387(6)
C35 H35 0.9300
C36 H36 0.9300
